data_4508954
loop_
_publ_author_name
'Lu, Jianjiang'
'Kochi, Jay K.'

_publ_section_title
;
 Charge-Modulated Associates of Anionic Donors with Cationic \p-Acceptors:
 Crystal Structures of Ternary Synthons Leading to Molecular Wires
;
_journal_issue 1
_journal_name_full 'Crystal Growth &amp; Design'
_journal_page_first 291
_journal_paper_doi 10.1021/cg800465e
_journal_volume 9
_journal_year 2009
_chemical_formula_moiety 'C8 H14 N2, 2(I)'
_chemical_formula_sum 'C8 H14 I2 N2'
_chemical_formula_weight 392.01
_chemical_name_systematic
; 
 ? 
;
_space_group_IT_number 64
_symmetry_cell_setting orthorhombic
_symmetry_space_group_name_Hall '-C 2ac 2'
_symmetry_space_group_name_H-M 'C m c e'
_atom_sites_solution_hydrogens geom
_atom_sites_solution_primary direct
_atom_sites_solution_secondary difmap
_audit_creation_method SHELXL-97
_cell_angle_alpha 90.00
_cell_angle_beta 90.00
_cell_angle_gamma 90.00
_cell_formula_units_Z 4
_cell_length_a 9.274(10)
_cell_length_b 11.635(15)
_cell_length_c 11.047(9)
_cell_measurement_temperature 173(2)
_cell_volume 1192(2)
_computing_cell_refinement 'SAINT (Bruker, 2003)'
_computing_data_collection 'SMART (Bruker, 2003)'
_computing_data_reduction 'SAINT & SADABS (Bruker, 2003)'
_computing_molecular_graphics 'XP (Bruker, 1999)'
_computing_publication_material 'SHELXL, XCIF (Bruker, 1999)'
_computing_structure_refinement SHELXTL
_computing_structure_solution 'SHELXTL (Bruker, 2003)'
_diffrn_ambient_temperature 173(2)
_diffrn_measured_fraction_theta_full 0.995
_diffrn_measured_fraction_theta_max 0.961
_diffrn_measurement_device 'Bruker SMART'
_diffrn_measurement_method 'omega-scan, full sphere'
_diffrn_radiation_monochromator graphite
_diffrn_radiation_source 'fine-focus sealed tube'
_diffrn_radiation_type MoK\a
_diffrn_radiation_wavelength 0.71073
_diffrn_reflns_av_R_equivalents 0.0415
_diffrn_reflns_av_sigmaI/netI 0.0369
_diffrn_reflns_limit_h_max 12
_diffrn_reflns_limit_h_min -13
_diffrn_reflns_limit_k_max 11
_diffrn_reflns_limit_k_min -16
_diffrn_reflns_limit_l_max 15
_diffrn_reflns_limit_l_min -8
_diffrn_reflns_number 4295
_diffrn_reflns_theta_full 29.00
_diffrn_reflns_theta_max 30.50
_diffrn_reflns_theta_min 3.36
_diffrn_standards_decay_% 0
_diffrn_standards_interval_count 0
_diffrn_standards_interval_time 0
_diffrn_standards_number none
_exptl_absorpt_coefficient_mu 5.242
_exptl_absorpt_correction_T_max 0.7795
_exptl_absorpt_correction_T_min 0.7795
_exptl_absorpt_correction_type multi-scan
_exptl_absorpt_process_details '(SADABS; Bruker, 2003)'
_exptl_crystal_colour red
_exptl_crystal_density_diffrn 2.184
_exptl_crystal_density_method 'not measured'
_exptl_crystal_description block
_exptl_crystal_F_000 776
_exptl_crystal_size_max 0.05
_exptl_crystal_size_mid 0.05
_exptl_crystal_size_min 0.05
_refine_diff_density_max 1.382
_refine_diff_density_min -0.659
_refine_diff_density_rms 0.191
_refine_ls_extinction_method none
_refine_ls_goodness_of_fit_ref 1.014
_refine_ls_hydrogen_treatment constr
_refine_ls_matrix_type full
_refine_ls_number_parameters 32
_refine_ls_number_reflns 930
_refine_ls_number_restraints 0
_refine_ls_restrained_S_all 1.014
_refine_ls_R_factor_all 0.0438
_refine_ls_R_factor_gt 0.0324
_refine_ls_shift/su_max 0.000
_refine_ls_shift/su_mean 0.000
_refine_ls_structure_factor_coef Fsqd
_refine_ls_weighting_details 'calc w=1/[\s^2^(Fo^2^)+(0.0397P)^2^+0.0000P] where P=(Fo^2^+2Fc^2^)/3'
_refine_ls_weighting_scheme calc
_refine_ls_wR_factor_gt 0.0694
_refine_ls_wR_factor_ref 0.0762
_reflns_number_gt 770
_reflns_number_total 930
_reflns_threshold_expression >2sigma(I)
_cod_data_source_file cg800465esup9.cif
_cod_data_source_block H2TMP_I2
_cod_depositor_comments
;

2021-12-16
Space group name changed to comply with IUCR recomendations
                 miguel
;
_cod_original_sg_symbol_Hall '-C 2bc 2'
_cod_original_sg_symbol_H-M 'c m c a'
_cod_database_code 4508954

loop_
_symmetry_equiv_pos_as_xyz
'x, y, z'
'-x, -y+1/2, z+1/2'
'-x, y+1/2, -z+1/2'
'x, -y, -z'
'x+1/2, y+1/2, z'
'-x+1/2, -y+1, z+1/2'
'-x+1/2, y+1, -z+1/2'
'x+1/2, -y+1/2, -z'
'-x, -y, -z'
'x, y-1/2, -z-1/2'
'x, -y-1/2, z-1/2'
'-x, y, z'
'-x+1/2, -y+1/2, -z'
'x+1/2, y, -z-1/2'
'x+1/2, -y, z-1/2'
'-x+1/2, y+1/2, z'

loop_
_atom_site_label
_atom_site_type_symbol
_atom_site_fract_x
_atom_site_fract_y
_atom_site_fract_z
_atom_site_U_iso_or_equiv
_atom_site_adp_type
_atom_site_occupancy
_atom_site_symmetry_multiplicity
_atom_site_calc_flag
_atom_site_refinement_flags
I1 I 1.0000 0.16089(3) 0.23719(3) 0.02645(14) Uani 1 2 d S
N1 N 0.5000 0.0925(3) 0.9322(4) 0.0220(9) Uani 1 2 d S
H1 H 0.5000 0.1547 0.8869 0.026 Uiso 1 2 calc SR
C1 C 0.2378(4) 0.1048(3) 0.9210(4) 0.0288(9) Uani 1 1 d .
H1A H 0.2624 0.1736 0.8741 0.043 Uiso 1 1 calc R
H1B H 0.1786 0.1269 0.9908 0.043 Uiso 1 1 calc R
H1C H 0.1837 0.0512 0.8699 0.043 Uiso 1 1 calc R
C2 C 0.3714(4) 0.0488(3) 0.9638(3) 0.0222(7) Uani 1 1 d .

loop_
_atom_site_aniso_label
_atom_site_aniso_U_11
_atom_site_aniso_U_22
_atom_site_aniso_U_33
_atom_site_aniso_U_23
_atom_site_aniso_U_13
_atom_site_aniso_U_12
I1 0.0336(2) 0.0218(2) 0.0239(2) 0.00596(14) 0.000 0.000
N1 0.035(2) 0.018(2) 0.013(2) -0.0005(16) 0.000 0.000
C1 0.034(2) 0.025(2) 0.027(2) 0.0048(17) -0.0016(15) 0.0021(15)
C2 0.0324(18) 0.0172(18) 0.0170(18) -0.0010(14) -0.0010(13) -0.0004(14)

loop_
_atom_type_symbol
_atom_type_description
_atom_type_scat_dispersion_real
_atom_type_scat_dispersion_imag
_atom_type_scat_source
C C 0.0033 0.0016 'International Tables Vol C Tables 4.2.6.8 and 6.1.1.4'
H H 0.0000 0.0000 'International Tables Vol C Tables 4.2.6.8 and 6.1.1.4'
N N 0.0061 0.0033 'International Tables Vol C Tables 4.2.6.8 and 6.1.1.4'
I I -0.4742 1.8119 'International Tables Vol C Tables 4.2.6.8 and 6.1.1.4'

loop_
_geom_angle_atom_site_label_1
_geom_angle_atom_site_label_2
_geom_angle_atom_site_label_3
_geom_angle
_geom_angle_site_symmetry_1
_geom_angle_site_symmetry_3
C2 N1 C2 125.3(4) 12_655 .
C2 N1 H1 117.3 12_655 .
C2 N1 H1 117.3 . .
C2 C1 H1A 109.5 . .
C2 C1 H1B 109.5 . .
H1A C1 H1B 109.5 . .
C2 C1 H1C 109.5 . .
H1A C1 H1C 109.5 . .
H1B C1 H1C 109.5 . .
N1 C2 C2 117.3(2) . 4_557
N1 C2 C1 119.7(3) . .
C2 C2 C1 123.0(2) 4_557 .

loop_
_geom_bond_atom_site_label_1
_geom_bond_atom_site_label_2
_geom_bond_distance
_geom_bond_site_symmetry_2
N1 C2 1.343(4) 12_655
N1 C2 1.343(4) .
N1 H1 0.8800 .
C1 C2 1.478(5) .
C1 H1A 0.9800 .
C1 H1B 0.9800 .
C1 H1C 0.9800 .
C2 C2 1.389(7) 4_557
